data_1524532
loop_
_publ_author_name
'Hegenbart, W.'
'Range, K.J.'
'Rau, F.'

_publ_section_title
;
 High pressure synthesis of Cu2 Ge O4 with Hausmannite structure
;
_journal_name_full 'Materials Research Bulletin'
_journal_page_first 413
_journal_page_last 417
_journal_volume 16
_journal_year 1981
_chemical_formula_sum 'Cu2 Ge O4'
_space_group_IT_number 141
_symmetry_space_group_name_Hall 'I 4bw 2bw -1bw'
_symmetry_space_group_name_H-M 'I 41/a m d :1'
_cell_angle_alpha 90
_cell_angle_beta 90
_cell_angle_gamma 90
_cell_formula_units_Z 4
_cell_length_a 5.593
_cell_length_b 5.593
_cell_length_c 9.395
_cell_volume 293.891
_citation_journal_id_ASTM MRBUAC
_cod_data_source_file Hegenbart_MRBUAC_1981_488.cif
_cod_data_source_block Cu2Ge1O4
_cod_original_cell_volume 293.8911
_cod_original_sg_symbol_Hall '-I 4bd 2 (x+1/2,y+1/4,z+1/8)'
_cod_original_formula_sum 'Cu2 Ge1 O4'
_cod_database_code 1524532

loop_
_symmetry_equiv_pos_as_xyz
x,y,z
-y,x+1/2,z+1/4
-x+1/2,-y+1/2,z+1/2
y+1/2,-x,z+3/4
x,-y+1/2,-z+1/4
y+1/2,x+1/2,-z+1/2
-x+1/2,y,-z+3/4
-y,-x,-z
-x,-y+1/2,-z+1/4
y,-x,-z
x-1/2,y,-z-1/4
-y-1/2,x+1/2,-z-1/2
-x,y,z
-y-1/2,-x,z-1/4
x-1/2,-y+1/2,z-1/2
y,x+1/2,z+1/4
x+1/2,y+1/2,z+1/2
-y+1/2,x+1,z+3/4
-x+1,-y+1,z+1
y+1,-x+1/2,z+5/4
x+1/2,-y+1,-z+3/4
y+1,x+1,-z+1
-x+1,y+1/2,-z+5/4
-y+1/2,-x+1/2,-z+1/2
-x+1/2,-y+1,-z+3/4
y+1/2,-x+1/2,-z+1/2
x,y+1/2,-z+1/4
-y,x+1,-z
-x+1/2,y+1/2,z+1/2
-y,-x+1/2,z+1/4
x,-y+1,z
y+1/2,x+1,z+3/4

loop_
_atom_site_label
_atom_site_type_symbol
_atom_site_fract_x
_atom_site_fract_y
_atom_site_fract_z
_atom_site_occupancy
_atom_site_U_iso_or_equiv
Cu1 Cu+2 0 0.25 0.625 1 0.0
Ge1 Ge+4 0 0 0 1 0.0
O1 O-2 0 0.241 0.359 1 0.0
